data_7036166
loop_
_publ_author_name
'Sun, Yangyang'
'Cui, Yaqin'
'Xiong, Jiao'
'Dai, Zhongran'
'Tang, Ning'
'Wu, Jincai'

_publ_section_title
;
 Different mechanisms at different temperatures for the ring-opening
 polymerization of lactide catalyzed by binuclear magnesium and zinc
 alkoxides.
;
_journal_issue 37
_journal_name_full 'Dalton transactions (Cambridge, England : 2003)'
_journal_page_first 16383
_journal_page_last 16391
_journal_paper_doi 10.1039/c5dt01784j
_journal_volume 44
_journal_year 2015
_chemical_formula_moiety '1.5(C6 H6), C58 H82 N4 O4 Zn2, C3.5 H4'
_chemical_formula_sum 'C70.5 H95 N4 O4 Zn2'
_chemical_formula_weight 1193.24
_chemical_name_systematic
;
 ? 
;
_space_group_crystal_system orthorhombic
_space_group_IT_number 56
_space_group_name_Hall '-P 2ab 2ac'
_space_group_name_H-M_alt 'P c c n'
_symmetry_space_group_name_Hall '-P 2ab 2ac'
_symmetry_space_group_name_H-M 'P c c n'
_atom_sites_solution_hydrogens geom
_atom_sites_solution_primary iterative
_atom_sites_solution_secondary difmap
_audit_creation_date 2014-10-03
_audit_creation_method
;
  Olex2 1.1
  (compiled 2011.11.01 svn.r2039, GUI svn.r3906)
;
_audit_update_record
;
2014-10-03 deposited with the CCDC.
2015-08-14 downloaded from the CCDC.
;
_cell_angle_alpha 90.00
_cell_angle_beta 90.00
_cell_angle_gamma 90.00
_cell_formula_units_Z 8
_cell_length_a 29.0531(7)
_cell_length_b 21.5787(10)
_cell_length_c 20.9114(6)
_cell_measurement_reflns_used 5556
_cell_measurement_temperature 293(2)
_cell_measurement_theta_max 26.7840
_cell_measurement_theta_min 3.5100
_cell_volume 13109.9(8)
_computing_cell_refinement
;
CrysAlisPro, Agilent Technologies,
Version 1.171.36.28 (release 01-02-2013 CrysAlis171 .NET)
(compiled Feb  1 2013,16:14:44)
;
_computing_data_collection
;
CrysAlisPro, Agilent Technologies,
Version 1.171.36.28 (release 01-02-2013 CrysAlis171 .NET)
(compiled Feb  1 2013,16:14:44)
;
_computing_data_reduction
;
CrysAlisPro, Agilent Technologies,
Version 1.171.36.28 (release 01-02-2013 CrysAlis171 .NET)
(compiled Feb  1 2013,16:14:44)
;
_computing_molecular_graphics
;
O. V. Dolomanov, L. J. Bourhis, R. J. Gildea, J. A. K. Howard and H. Puschmann,
OLEX2: a complete structure solution, refinement and analysis program.
J. Appl. Cryst. (2009). 42, 339-341.
;
_computing_publication_material
;
O. V. Dolomanov, L. J. Bourhis, R. J. Gildea, J. A. K. Howard and H. Puschmann,
OLEX2: a complete structure solution, refinement and analysis program.
J. Appl. Cryst. (2009). 42, 339-341.
;
_computing_structure_refinement
;
XL, G.M. Sheldrick, Acta Cryst.
(2008). A64, 112-122
;
_computing_structure_solution 'SUPERFLIP, J. Appl. Cryst. (2007) 40, 786-790'
_diffrn_ambient_temperature 293(2)
_diffrn_detector_area_resol_mean 16.0733
_diffrn_measured_fraction_theta_full 0.9969
_diffrn_measured_fraction_theta_max 0.8969
_diffrn_measurement_details
;
  1 omega  -44.00   19.60   1.2000   30.0000
omega____ theta____ kappa____ phi______ frames
    -      -19.5262   77.0000    0.0000 53

  2 omega    7.00   43.00   1.2000   30.0000
omega____ theta____ kappa____ phi______ frames
    -       22.6512  -57.0000   30.0000 30

  3 omega  -55.00   47.00   1.2000   30.0000
omega____ theta____ kappa____ phi______ frames
    -       22.6512  -19.0000   90.0000 85
;
_diffrn_measurement_device_type 'SuperNova, Dual, Cu at zero, Eos'
_diffrn_measurement_method '\w scans'
_diffrn_orient_matrix_UB_11 0.0039167000
_diffrn_orient_matrix_UB_12 0.0316903000
_diffrn_orient_matrix_UB_13 0.0072571000
_diffrn_orient_matrix_UB_21 -0.0240559000
_diffrn_orient_matrix_UB_22 0.0047903000
_diffrn_orient_matrix_UB_23 0.0030285000
_diffrn_orient_matrix_UB_31 0.0013511000
_diffrn_orient_matrix_UB_32 -0.0074143000
_diffrn_orient_matrix_UB_33 0.0329722000
_diffrn_radiation_monochromator mirror
_diffrn_radiation_type 'Mo K\a'
_diffrn_radiation_wavelength 0.7107
_diffrn_reflns_av_R_equivalents 0.0748
_diffrn_reflns_av_unetI/netI 0.0806
_diffrn_reflns_limit_h_max 27
_diffrn_reflns_limit_h_min -34
_diffrn_reflns_limit_k_max 24
_diffrn_reflns_limit_k_min -25
_diffrn_reflns_limit_l_max 24
_diffrn_reflns_limit_l_min -15
_diffrn_reflns_number 36924
_diffrn_reflns_theta_full 25.00
_diffrn_reflns_theta_max 25.00
_diffrn_reflns_theta_min 3.02
_diffrn_source 'SuperNova (Mo) X-ray Source'
_exptl_absorpt_coefficient_mu 0.781
_exptl_absorpt_correction_T_max 1.00000
_exptl_absorpt_correction_T_min 0.31188
_exptl_absorpt_correction_type multi-scan
_exptl_absorpt_process_details
;
CrysAlisPro, Agilent Technologies,
Version 1.171.36.28 (release 01-02-2013 CrysAlis171 .NET)
(compiled Feb  1 2013,16:14:44)
Empirical absorption correction using spherical harmonics,
 implemented in SCALE3 ABSPACK scaling algorithm.
;
_exptl_crystal_colour 'clear light yellow'
_exptl_crystal_colour_lustre clear
_exptl_crystal_colour_modifier light
_exptl_crystal_colour_primary yellow
_exptl_crystal_density_diffrn 1.209
_exptl_crystal_density_method 'not measured'
_exptl_crystal_description block
_exptl_crystal_F_000 5104
_exptl_crystal_preparation 'toluene solvent'
_exptl_crystal_size_max 0.38
_exptl_crystal_size_mid 0.26
_exptl_crystal_size_min 0.14
_refine_diff_density_max 0.698
_refine_diff_density_min -1.090
_refine_diff_density_rms 0.093
_refine_ls_extinction_method none
_refine_ls_goodness_of_fit_ref 1.045
_refine_ls_hydrogen_treatment mixed
_refine_ls_matrix_type full
_refine_ls_number_parameters 734
_refine_ls_number_reflns 11495
_refine_ls_number_restraints 50
_refine_ls_restrained_S_all 1.042
_refine_ls_R_factor_all 0.1105
_refine_ls_R_factor_gt 0.0688
_refine_ls_shift/su_max 0.016
_refine_ls_shift/su_mean 0.001
_refine_ls_structure_factor_coef Fsqd
_refine_ls_weighting_details 'calc w=1/[\s^2^(Fo^2^)+(0.0819P)^2^+28.2112P] where P=(Fo^2^+2Fc^2^)/3'
_refine_ls_weighting_scheme calc
_refine_ls_wR_factor_gt 0.1631
_refine_ls_wR_factor_ref 0.2034
_reflns_number_gt 7521
_reflns_number_total 11495
_reflns_threshold_expression >2sigma(I)
_cod_data_source_file c5dt01784j2.cif
_cod_data_source_block hdsb1021
_cod_depositor_comments 'Adding full bibliography for 7036166--7036168.cif.'
_cod_original_formula_sum 'C70.50 H95 N4 O4 Zn2'
_cod_database_code 7036166
_reflns_odcompleteness_completeness 99.69
_reflns_odcompleteness_iscentric 1
_reflns_odcompleteness_theta 26.32
_olex2_refinement_description
;
1. Fixed Uiso
 At 1.2 times of:
  All C(H) groups, All C(H,H) groups
 At 1.5 times of:
  All C(H,H,H) groups
2. Restrained distances
 C64-C66_$1 = C66-C64_$1
 1.38 with sigma of 0.02
3. Rigid bond restraints
 C67, C68, C69, C70, C71, C72
 with sigma for 1-2 distances of 0.001 and sigma for 1-3 distances of 0.001
4. Uiso/Uaniso restraints and constraints
C67 \\sim C68 \\sim C69 \\sim C70 \\sim C71 \\sim C72: within 1.7A with sigma
of 0.002 and sigma for terminal atoms of 0.004
5. Others
 Fixed Sof: HF(0.5) HG(0.5) HH(0.5)
6.a Ternary CH refined with riding coordinates:
 C21(H21)
6.b Secondary CH2 refined with riding coordinates:
 C8(H8A,H8B), C9(H9A,H9B), C10(H10A,H10B), C11(H11A,H11B), C12(H12A,H12B),
 C13(H13A,H13B), C52(H52A,H52B)
6.c Aromatic/amide H refined with riding coordinates:
 C67(H), C68(HA), C69(HB), C70(HC), C71(HD), C72(HE), C3(H3), C5(H5), C7(H7),
 C14(H14), C18(H18), C20(H20), C25(H25), C27(H27), C54(H54), C55(H55), C56(H56),
  C57(H57), C58(H58), C61(HI), C62(HJ), C63(HK), C64(HL), C65(HM), C66(HN)
6.d Fitted hexagon refined as free rotating group:
 C67(C68,C69,C70,C71,C72)
6.e Idealised Me refined as rotating group:
 C29(H29A,H29B,H29C), C30(H30A,H30B,H30C), C31(H31A,H31B,H31C), C33(H33A,H33B,
 H33C), C34(H34A,H34B,H34C), C35(H35A,H35B,H35C), C37(H37A,H37B,H37C), C38(H38A,
 H38B,H38C), C39(H39A,H39B,H39C), C41(H41A,H41B,H41C), C42(H42A,H42B,H42C),
 C43(H43A,H43B,H43C), C45(H45A,H45B,H45C), C46(H46A,H46B,H46C), C47(H47A,H47B,
 H47C), C49(H49A,H49B,H49C), C50(H50A,H50B,H50C), C51(H51A,H51B,H51C), C59(HF,
 HG,HH)
;

loop_
_space_group_symop_id
_space_group_symop_operation_xyz
1 'x, y, z'
2 '-x+1/2, -y+1/2, z'
3 'x+1/2, -y, -z+1/2'
4 '-x, y+1/2, -z+1/2'
5 '-x, -y, -z'
6 'x-1/2, y-1/2, -z'
7 '-x-1/2, y, z-1/2'
8 'x, -y-1/2, z-1/2'

loop_
_atom_site_label
_atom_site_type_symbol
_atom_site_fract_x
_atom_site_fract_y
_atom_site_fract_z
_atom_site_U_iso_or_equiv
_atom_site_adp_type
_atom_site_occupancy
_atom_site_symmetry_multiplicity
_atom_site_calc_flag
_atom_site_refinement_flags
C67 C 0.2441(2) 0.8051(5) 0.4871(6) 0.4900(5) Uani 1 1 d GU
H H 0.2226 0.7737 0.4935 0.588 Uiso 1 1 calc R
C68 C 0.2569(4) 0.8216(6) 0.4254(6) 0.4893(4) Uani 1 1 d GU
HA H 0.2440 0.8013 0.3905 0.587 Uiso 1 1 calc R
C69 C 0.2889(4) 0.8685(6) 0.4158(7) 0.4892(5) Uani 1 1 d GU
HB H 0.2975 0.8796 0.3745 0.587 Uiso 1 1 calc R
C70 C 0.3082(3) 0.8989(5) 0.4680(9) 0.4895(5) Uani 1 1 d GU
HC H 0.3296 0.9303 0.4616 0.587 Uiso 1 1 calc R
C71 C 0.2953(4) 0.8824(5) 0.5297(8) 0.4897(5) Uani 1 1 d GU
HD H 0.3082 0.9027 0.5646 0.588 Uiso 1 1 calc R
C72 C 0.2633(4) 0.8355(6) 0.5393(6) 0.4901(5) Uani 1 1 d GU
HE H 0.2547 0.8244 0.5806 0.588 Uiso 1 1 calc R
Zn2 Zn 0.510628(13) 0.696708(19) 0.730203(18) 0.02752(10) Uani 1 1 d .
Zn1 Zn 0.440868(13) 0.791229(19) 0.763587(18) 0.02873(10) Uani 1 1 d .
N1 N 0.39315(10) 0.84087(14) 0.81378(13) 0.0342(8) Uani 1 1 d .
N2 N 0.42904(9) 0.72926(13) 0.85188(12) 0.0292(7) Uani 1 1 d .
N3 N 0.48435(9) 0.65692(14) 0.83377(12) 0.0271(7) Uani 1 1 d .
N4 N 0.52692(9) 0.60527(14) 0.72661(12) 0.0291(7) Uani 1 1 d .
O1 O 0.43720(8) 0.85419(11) 0.69485(10) 0.0345(6) Uani 1 1 d .
O2 O 0.55559(7) 0.71468(11) 0.66210(11) 0.0316(6) Uani 1 1 d .
O3 O 0.44196(7) 0.71070(10) 0.71184(10) 0.0255(6) Uani 1 1 d .
O4 O 0.50800(8) 0.77802(12) 0.77290(11) 0.0322(6) Uani 1 1 d .
C1 C 0.41410(11) 0.90516(17) 0.68968(15) 0.0295(9) Uani 1 1 d .
C2 C 0.41721(12) 0.94341(17) 0.63336(15) 0.0310(9) Uani 1 1 d .
C3 C 0.39308(12) 0.99757(18) 0.63075(16) 0.0335(9) Uani 1 1 d .
H3 H 0.3960 1.0214 0.5939 0.040 Uiso 1 1 calc R
C4 C 0.36380(11) 1.02054(17) 0.67964(17) 0.0329(9) Uani 1 1 d .
C5 C 0.35903(11) 0.98277(17) 0.73231(15) 0.0300(9) Uani 1 1 d .
H5 H 0.3389 0.9945 0.7647 0.036 Uiso 1 1 calc R
C6 C 0.38363(11) 0.92728(17) 0.73846(15) 0.0298(9) Uani 1 1 d .
C7 C 0.37507(12) 0.89228(17) 0.79677(16) 0.0314(9) Uani 1 1 d .
H7 H 0.3539 0.9094 0.8251 0.038 Uiso 1 1 calc R
C8 C 0.37880(14) 0.81561(18) 0.87631(16) 0.0392(10) Uani 1 1 d .
H8A H 0.3473 0.8276 0.8854 0.047 Uiso 1 1 calc R
H8B H 0.3984 0.8319 0.9099 0.047 Uiso 1 1 calc R
C9 C 0.38259(12) 0.74581(18) 0.87389(16) 0.0349(9) Uani 1 1 d .
H9A H 0.3771 0.7285 0.9160 0.042 Uiso 1 1 calc R
H9B H 0.3597 0.7291 0.8448 0.042 Uiso 1 1 calc R
C10 C 0.46544(12) 0.74288(18) 0.90033(15) 0.0350(9) Uani 1 1 d .
H10A H 0.4532 0.7397 0.9434 0.042 Uiso 1 1 calc R
H10B H 0.4780 0.7841 0.8942 0.042 Uiso 1 1 calc R
C11 C 0.50208(12) 0.69348(18) 0.88839(17) 0.0356(10) Uani 1 1 d .
H11A H 0.5314 0.7124 0.8779 0.043 Uiso 1 1 calc R
H11B H 0.5060 0.6675 0.9258 0.043 Uiso 1 1 calc R
C12 C 0.50037(11) 0.59264(17) 0.83546(16) 0.0318(9) Uani 1 1 d .
H12A H 0.4799 0.5686 0.8625 0.038 Uiso 1 1 calc R
H12B H 0.5308 0.5914 0.8544 0.038 Uiso 1 1 calc R
C13 C 0.50224(11) 0.56333(17) 0.76988(15) 0.0308(9) Uani 1 1 d .
H13A H 0.5180 0.5238 0.7721 0.037 Uiso 1 1 calc R
H13B H 0.4713 0.5562 0.7541 0.037 Uiso 1 1 calc R
C14 C 0.55896(11) 0.58245(18) 0.69148(15) 0.0303(9) Uani 1 1 d .
H14 H 0.5640 0.5401 0.6956 0.036 Uiso 1 1 calc R
C15 C 0.58809(11) 0.61420(17) 0.64652(15) 0.0293(9) Uani 1 1 d .
C16 C 0.58495(11) 0.67835(17) 0.63312(15) 0.0274(8) Uani 1 1 d .
C17 C 0.61583(11) 0.70293(17) 0.58591(15) 0.0269(8) Uani 1 1 d .
C18 C 0.64904(11) 0.66425(17) 0.56023(15) 0.0306(9) Uani 1 1 d .
H18 H 0.6696 0.6811 0.5309 0.037 Uiso 1 1 calc R
C19 C 0.65383(11) 0.60124(17) 0.57552(15) 0.0296(9) Uani 1 1 d .
C20 C 0.62220(11) 0.57712(17) 0.61704(15) 0.0288(9) Uani 1 1 d .
H20 H 0.6231 0.5350 0.6262 0.035 Uiso 1 1 calc R
C21 C 0.43363(11) 0.66292(16) 0.84008(15) 0.0262(8) Uani 1 1 d .
H21 H 0.4238 0.6405 0.8785 0.031 Uiso 1 1 calc R
C22 C 0.40806(10) 0.63676(16) 0.78305(14) 0.0252(8) Uani 1 1 d .
C23 C 0.41588(11) 0.66044(16) 0.72100(15) 0.0255(8) Uani 1 1 d .
C24 C 0.39665(11) 0.62711(17) 0.66881(15) 0.0280(8) Uani 1 1 d .
C25 C 0.37172(11) 0.57338(16) 0.68149(15) 0.0275(8) Uani 1 1 d .
H25 H 0.3598 0.5515 0.6469 0.033 Uiso 1 1 calc R
C26 C 0.36350(11) 0.55049(17) 0.74247(16) 0.0297(9) Uani 1 1 d .
C27 C 0.38245(11) 0.58382(16) 0.79284(16) 0.0275(8) Uani 1 1 d .
H27 H 0.3777 0.5700 0.8344 0.033 Uiso 1 1 calc R
C28 C 0.44783(14) 0.92255(18) 0.57706(17) 0.0395(10) Uani 1 1 d .
C29 C 0.43372(17) 0.8574(2) 0.55402(18) 0.0568(13) Uani 1 1 d .
H29A H 0.4367 0.8285 0.5886 0.085 Uiso 1 1 calc R
H29B H 0.4533 0.8450 0.5194 0.085 Uiso 1 1 calc R
H29C H 0.4023 0.8583 0.5397 0.085 Uiso 1 1 calc R
C30 C 0.49842(13) 0.9205(2) 0.59893(19) 0.0461(11) Uani 1 1 d .
H30A H 0.5074 0.9607 0.6144 0.069 Uiso 1 1 calc R
H30B H 0.5176 0.9091 0.5635 0.069 Uiso 1 1 calc R
H30C H 0.5018 0.8906 0.6325 0.069 Uiso 1 1 calc R
C31 C 0.44368(16) 0.9667(2) 0.51994(18) 0.0516(12) Uani 1 1 d .
H31A H 0.4122 0.9683 0.5061 0.077 Uiso 1 1 calc R
H31B H 0.4627 0.9520 0.4856 0.077 Uiso 1 1 calc R
H31C H 0.4536 1.0074 0.5324 0.077 Uiso 1 1 calc R
C32 C 0.33768(12) 1.08156(19) 0.66995(16) 0.0360(10) Uani 1 1 d .
C33 C 0.37126(13) 1.13462(19) 0.6576(2) 0.0471(11) Uani 1 1 d .
H33A H 0.3882 1.1266 0.6191 0.071 Uiso 1 1 calc R
H33B H 0.3922 1.1380 0.6929 0.071 Uiso 1 1 calc R
H33C H 0.3545 1.1727 0.6531 0.071 Uiso 1 1 calc R
C34 C 0.30531(14) 1.0758(2) 0.61265(19) 0.0509(12) Uani 1 1 d .
H34A H 0.3230 1.0674 0.5748 0.076 Uiso 1 1 calc R
H34B H 0.2886 1.1138 0.6073 0.076 Uiso 1 1 calc R
H34C H 0.2841 1.0424 0.6199 0.076 Uiso 1 1 calc R
C35 C 0.30852(14) 1.0982(2) 0.72894(19) 0.0488(12) Uani 1 1 d .
H35A H 0.2909 1.1348 0.7202 0.073 Uiso 1 1 calc R
H35B H 0.3284 1.1056 0.7648 0.073 Uiso 1 1 calc R
H35C H 0.2881 1.0645 0.7386 0.073 Uiso 1 1 calc R
C36 C 0.61091(12) 0.77005(17) 0.56267(16) 0.0331(9) Uani 1 1 d .
C37 C 0.56286(14) 0.77916(19) 0.53411(19) 0.0457(11) Uani 1 1 d .
H37A H 0.5401 0.7747 0.5671 0.069 Uiso 1 1 calc R
H37B H 0.5576 0.7486 0.5015 0.069 Uiso 1 1 calc R
H37C H 0.5607 0.8198 0.5158 0.069 Uiso 1 1 calc R
C38 C 0.61797(13) 0.81588(19) 0.61738(18) 0.0413(10) Uani 1 1 d .
H38A H 0.5946 0.8097 0.6491 0.062 Uiso 1 1 calc R
H38B H 0.6161 0.8574 0.6012 0.062 Uiso 1 1 calc R
H38C H 0.6477 0.8093 0.6362 0.062 Uiso 1 1 calc R
C39 C 0.64649(16) 0.7864(2) 0.5104(2) 0.0547(13) Uani 1 1 d .
H39A H 0.6424 0.8288 0.4975 0.082 Uiso 1 1 calc R
H39B H 0.6422 0.7597 0.4742 0.082 Uiso 1 1 calc R
H39C H 0.6770 0.7809 0.5271 0.082 Uiso 1 1 calc R
C40 C 0.69232(12) 0.56271(18) 0.54409(17) 0.0365(10) Uani 1 1 d .
C41 C 0.69439(14) 0.49722(19) 0.57079(19) 0.0490(12) Uani 1 1 d .
H41A H 0.6662 0.4760 0.5613 0.073 Uiso 1 1 calc R
H41B H 0.6986 0.4989 0.6163 0.073 Uiso 1 1 calc R
H41C H 0.7197 0.4754 0.5517 0.073 Uiso 1 1 calc R
C42 C 0.68456(14) 0.5592(2) 0.47237(18) 0.0472(11) Uani 1 1 d .
H42A H 0.6569 0.5363 0.4639 0.071 Uiso 1 1 calc R
H42B H 0.7102 0.5386 0.4526 0.071 Uiso 1 1 calc R
H42C H 0.6817 0.6003 0.4553 0.071 Uiso 1 1 calc R
C43 C 0.73894(13) 0.5947(2) 0.5575(2) 0.0513(12) Uani 1 1 d .
H43A H 0.7635 0.5699 0.5404 0.077 Uiso 1 1 calc R
H43B H 0.7430 0.5992 0.6029 0.077 Uiso 1 1 calc R
H43C H 0.7393 0.6348 0.5378 0.077 Uiso 1 1 calc R
C44 C 0.40368(13) 0.64963(19) 0.59940(16) 0.0400(10) Uani 1 1 d .
C45 C 0.45484(14) 0.6556(2) 0.58262(18) 0.0501(12) Uani 1 1 d .
H45A H 0.4678 0.6901 0.6053 0.075 Uiso 1 1 calc R
H45B H 0.4581 0.6622 0.5374 0.075 Uiso 1 1 calc R
H45C H 0.4706 0.6183 0.5946 0.075 Uiso 1 1 calc R
C46 C 0.37927(15) 0.7114(2) 0.5903(2) 0.0535(12) Uani 1 1 d .
H46A H 0.3470 0.7064 0.5987 0.080 Uiso 1 1 calc R
H46B H 0.3835 0.7254 0.5471 0.080 Uiso 1 1 calc R
H46C H 0.3919 0.7414 0.6193 0.080 Uiso 1 1 calc R
C47 C 0.38233(17) 0.6030(2) 0.55110(18) 0.0637(14) Uani 1 1 d .
H47A H 0.3970 0.5634 0.5558 0.095 Uiso 1 1 calc R
H47B H 0.3868 0.6180 0.5083 0.095 Uiso 1 1 calc R
H47C H 0.3500 0.5989 0.5594 0.095 Uiso 1 1 calc R
C48 C 0.33929(12) 0.48907(18) 0.75414(16) 0.0360(10) Uani 1 1 d .
C49 C 0.31782(19) 0.4616(3) 0.6957(2) 0.0807(17) Uani 1 1 d .
H49A H 0.3030 0.4232 0.7066 0.121 Uiso 1 1 calc R
H49B H 0.3412 0.4539 0.6642 0.121 Uiso 1 1 calc R
H49C H 0.2955 0.4899 0.6786 0.121 Uiso 1 1 calc R
C50 C 0.3035(2) 0.4944(3) 0.8047(3) 0.146(2) Uani 1 1 d .
H50A H 0.3178 0.5051 0.8446 0.220 Uiso 1 1 calc R
H50B H 0.2878 0.4555 0.8091 0.220 Uiso 1 1 calc R
H50C H 0.2818 0.5260 0.7931 0.220 Uiso 1 1 calc R
C51 C 0.3748(2) 0.4423(3) 0.7780(4) 0.124(3) Uani 1 1 d .
H51A H 0.3862 0.4552 0.8190 0.185 Uiso 1 1 calc R
H51B H 0.3998 0.4400 0.7482 0.185 Uiso 1 1 calc R
H51C H 0.3606 0.4023 0.7819 0.185 Uiso 1 1 calc R
C52 C 0.54050(12) 0.82580(18) 0.77109(16) 0.0335(9) Uani 1 1 d .
H52A H 0.5352 0.8514 0.7337 0.040 Uiso 1 1 calc R
H52B H 0.5711 0.8083 0.7677 0.040 Uiso 1 1 calc R
C53 C 0.53739(12) 0.86538(18) 0.83088(17) 0.0362(10) Uani 1 1 d .
C54 C 0.56461(13) 0.8523(2) 0.88425(19) 0.0448(11) Uani 1 1 d .
H54 H 0.5867 0.8212 0.8820 0.054 Uiso 1 1 calc R
C55 C 0.55889(15) 0.8854(2) 0.94097(19) 0.0514(12) Uani 1 1 d .
H55 H 0.5774 0.8769 0.9761 0.062 Uiso 1 1 calc R
C56 C 0.52614(18) 0.9302(2) 0.9447(2) 0.0662(15) Uani 1 1 d .
H56 H 0.5223 0.9520 0.9827 0.079 Uiso 1 1 calc R
C57 C 0.49841(18) 0.9440(2) 0.8930(2) 0.0657(15) Uani 1 1 d .
H57 H 0.4759 0.9745 0.8961 0.079 Uiso 1 1 calc R
C58 C 0.50470(15) 0.91150(19) 0.83656(19) 0.0472(11) Uani 1 1 d .
H58 H 0.4864 0.9210 0.8015 0.057 Uiso 1 1 calc R
C59 C 0.7500 0.7500 0.6764(4) 0.096(3) Uani 1 2 d S
HF H 0.7207 0.7356 0.6611 0.144 Uiso 0.50 1 calc PR
HG H 0.7739 0.7231 0.6611 0.144 Uiso 0.50 1 calc PR
HH H 0.7554 0.7913 0.6611 0.144 Uiso 0.50 1 calc PR
C60 C 0.7500 0.7500 0.7488(3) 0.0590(19) Uani 1 2 d S
C61 C 0.71398(17) 0.7766(2) 0.7818(3) 0.0643(15) Uani 1 1 d .
HI H 0.6895 0.7945 0.7599 0.077 Uiso 1 1 calc R
C62 C 0.7146(2) 0.7763(3) 0.8476(3) 0.0833(18) Uani 1 1 d .
HJ H 0.6904 0.7944 0.8699 0.100 Uiso 1 1 calc R
C63 C 0.7500 0.7500 0.8810(4) 0.087(3) Uani 1 2 d S
HK H 0.7500 0.7500 0.9255 0.105 Uiso 1 2 calc SR
C64 C 0.2582(2) 0.8184(5) 0.7248(5) 0.211(5) Uani 1 1 d D
HL H 0.2635 0.8609 0.7241 0.253 Uiso 1 1 calc R
C65 C 0.2942(2) 0.7707(5) 0.7250(4) 0.143(4) Uani 1 1 d .
HM H 0.3247 0.7837 0.7245 0.172 Uiso 1 1 calc R
C66 C 0.2858(2) 0.7095(4) 0.7259(4) 0.144(3) Uani 1 1 d D
HN H 0.3112 0.6832 0.7273 0.172 Uiso 1 1 calc R

loop_
_atom_site_aniso_label
_atom_site_aniso_U_11
_atom_site_aniso_U_22
_atom_site_aniso_U_33
_atom_site_aniso_U_23
_atom_site_aniso_U_13
_atom_site_aniso_U_12
C67 0.2607(9) 0.7314(9) 0.4778(6) 0.2977(6) 0.1905(7) 0.2293(7)
C68 0.2596(9) 0.7306(9) 0.4778(6) 0.2979(8) 0.1907(9) 0.2305(7)
C69 0.2601(10) 0.7296(10) 0.4779(6) 0.2983(7) 0.1902(8) 0.2310(7)
C70 0.2604(10) 0.7297(10) 0.4783(7) 0.2985(7) 0.1895(8) 0.2309(8)
C71 0.2606(9) 0.7304(9) 0.4781(6) 0.2981(8) 0.1893(9) 0.2302(7)
C72 0.2609(11) 0.7313(10) 0.4780(6) 0.2978(8) 0.1899(9) 0.2296(8)
Zn2 0.02000(18) 0.0317(2) 0.0309(2) -0.00096(17) 0.00258(16) -0.00058(17)
Zn1 0.0268(2) 0.0307(2) 0.0287(2) -0.00009(17) 0.00605(16) 0.00006(17)
N1 0.0346(15) 0.0367(17) 0.0313(15) 0.0013(13) 0.0096(13) 0.0036(14)
N2 0.0303(15) 0.0298(16) 0.0274(14) -0.0004(12) 0.0055(12) -0.0005(13)
N3 0.0219(13) 0.0388(17) 0.0205(13) 0.0016(12) -0.0003(11) 0.0021(13)
N4 0.0208(13) 0.0357(16) 0.0307(15) 0.0004(13) 0.0008(12) 0.0021(13)
O1 0.0394(13) 0.0336(14) 0.0305(12) 0.0011(11) 0.0114(11) 0.0075(12)
O2 0.0208(11) 0.0375(14) 0.0366(13) -0.0001(11) 0.0027(10) 0.0037(11)
O3 0.0179(10) 0.0297(12) 0.0289(11) 0.0008(10) 0.0035(9) -0.0001(10)
O4 0.0243(12) 0.0344(13) 0.0380(13) -0.0025(11) 0.0032(10) -0.0059(11)
C1 0.0243(16) 0.035(2) 0.0289(17) 0.0007(15) 0.0016(14) -0.0009(16)
C2 0.0274(17) 0.036(2) 0.0301(17) 0.0008(15) -0.0012(15) -0.0028(16)
C3 0.0318(18) 0.040(2) 0.0287(17) 0.0025(16) 0.0023(15) -0.0028(17)
C4 0.0203(16) 0.037(2) 0.0410(19) 0.0001(17) -0.0028(15) 0.0020(16)
C5 0.0261(17) 0.034(2) 0.0295(17) -0.0023(15) 0.0014(15) 0.0012(16)
C6 0.0231(17) 0.040(2) 0.0266(16) -0.0029(15) 0.0028(14) -0.0019(16)
C7 0.0300(17) 0.036(2) 0.0286(17) -0.0054(15) 0.0068(15) 0.0018(17)
C8 0.051(2) 0.039(2) 0.0282(18) 0.0008(16) 0.0150(16) 0.0076(19)
C9 0.0328(19) 0.042(2) 0.0301(17) 0.0060(16) 0.0088(15) 0.0039(17)
C10 0.039(2) 0.040(2) 0.0262(17) -0.0043(16) -0.0029(15) -0.0110(18)
C11 0.0326(19) 0.045(2) 0.0294(17) -0.0002(16) -0.0063(15) -0.0089(18)
C12 0.0211(16) 0.035(2) 0.0388(18) 0.0102(16) -0.0024(15) 0.0027(15)
C13 0.0241(17) 0.0300(19) 0.0383(19) 0.0052(16) 0.0033(15) 0.0000(15)
C14 0.0258(17) 0.037(2) 0.0279(17) -0.0003(15) -0.0023(14) 0.0014(16)
C15 0.0231(16) 0.034(2) 0.0308(17) 0.0016(15) 0.0015(14) 0.0005(15)
C16 0.0175(15) 0.0341(19) 0.0306(17) -0.0017(15) -0.0028(14) 0.0010(15)
C17 0.0206(16) 0.038(2) 0.0219(15) 0.0022(14) -0.0031(13) -0.0014(15)
C18 0.0213(16) 0.041(2) 0.0295(17) 0.0021(16) 0.0005(14) -0.0002(16)
C19 0.0187(16) 0.041(2) 0.0287(17) -0.0034(16) -0.0007(13) 0.0048(16)
C20 0.0232(16) 0.0293(19) 0.0338(18) -0.0003(15) 0.0019(14) 0.0046(15)
C21 0.0226(16) 0.0322(19) 0.0236(16) 0.0022(14) 0.0054(13) -0.0044(15)
C22 0.0176(15) 0.0350(19) 0.0232(15) 0.0012(14) 0.0039(12) 0.0030(15)
C23 0.0174(15) 0.0278(18) 0.0312(17) 0.0013(14) 0.0006(13) 0.0010(14)
C24 0.0231(16) 0.0337(19) 0.0270(16) 0.0020(15) 0.0007(14) -0.0007(15)
C25 0.0236(16) 0.0347(19) 0.0243(16) -0.0031(15) -0.0023(13) -0.0018(15)
C26 0.0231(16) 0.0317(19) 0.0343(18) 0.0022(15) 0.0020(14) -0.0027(15)
C27 0.0202(16) 0.035(2) 0.0271(16) 0.0064(15) -0.0004(13) -0.0010(15)
C28 0.051(2) 0.038(2) 0.0295(18) 0.0014(16) 0.0124(17) -0.0003(19)
C29 0.084(3) 0.053(3) 0.034(2) -0.0128(19) 0.020(2) -0.007(3)
C30 0.042(2) 0.044(2) 0.052(2) 0.0020(19) 0.0204(19) 0.0055(19)
C31 0.066(3) 0.053(3) 0.035(2) 0.0032(19) 0.016(2) -0.001(2)
C32 0.0257(17) 0.048(2) 0.0348(18) 0.0052(17) 0.0000(15) 0.0061(17)
C33 0.037(2) 0.039(2) 0.066(3) 0.006(2) 0.002(2) 0.0074(19)
C34 0.035(2) 0.063(3) 0.055(2) 0.011(2) -0.0116(19) 0.006(2)
C35 0.037(2) 0.050(3) 0.059(2) 0.009(2) 0.0031(19) 0.017(2)
C36 0.0315(18) 0.033(2) 0.0352(18) 0.0028(16) 0.0014(15) 0.0017(16)
C37 0.050(2) 0.043(2) 0.044(2) 0.0057(19) -0.0086(19) 0.012(2)
C38 0.0330(19) 0.039(2) 0.052(2) 0.0026(19) 0.0076(17) -0.0085(18)
C39 0.064(3) 0.044(3) 0.056(2) 0.015(2) 0.024(2) 0.005(2)
C40 0.0274(18) 0.042(2) 0.0395(19) 0.0041(17) 0.0061(16) 0.0048(17)
C41 0.042(2) 0.050(2) 0.055(2) 0.007(2) 0.0162(19) 0.021(2)
C42 0.041(2) 0.058(3) 0.042(2) -0.002(2) 0.0104(18) 0.011(2)
C43 0.030(2) 0.059(3) 0.065(3) 0.002(2) 0.0042(19) 0.010(2)
C44 0.041(2) 0.051(2) 0.0281(18) 0.0037(17) -0.0019(16) -0.0183(19)
C45 0.047(2) 0.073(3) 0.0298(19) 0.002(2) 0.0087(17) -0.009(2)
C46 0.052(2) 0.059(3) 0.050(2) 0.019(2) -0.015(2) -0.010(2)
C47 0.092(3) 0.069(3) 0.030(2) 0.007(2) -0.009(2) -0.043(3)
C48 0.0350(19) 0.039(2) 0.0340(18) 0.0026(16) 0.0000(16) -0.0117(18)
C49 0.102(4) 0.076(3) 0.065(3) 0.018(3) -0.020(3) -0.053(3)
C50 0.181(4) 0.130(5) 0.129(4) -0.067(4) 0.114(4) -0.119(4)
C51 0.104(4) 0.040(3) 0.226(7) 0.039(4) -0.068(5) -0.021(3)
C52 0.0241(17) 0.045(2) 0.0315(18) -0.0002(16) -0.0004(15) -0.0094(17)
C53 0.0362(19) 0.037(2) 0.0358(19) -0.0005(16) -0.0019(16) -0.0163(17)
C54 0.036(2) 0.041(2) 0.057(2) 0.002(2) -0.0084(19) -0.0001(19)
C55 0.057(2) 0.053(3) 0.044(2) -0.002(2) -0.0236(19) -0.010(2)
C56 0.091(4) 0.061(3) 0.047(2) -0.020(2) -0.013(2) 0.006(3)
C57 0.084(3) 0.054(3) 0.059(3) -0.010(2) -0.019(3) 0.025(3)
C58 0.061(2) 0.041(2) 0.039(2) -0.0036(18) -0.0186(19) 0.007(2)
C59 0.091(6) 0.111(7) 0.087(6) 0.000 0.000 0.009(6)
C60 0.047(4) 0.046(4) 0.084(5) 0.000 0.000 -0.012(3)
C61 0.053(3) 0.040(3) 0.100(4) -0.007(3) 0.005(3) -0.004(2)
C62 0.082(4) 0.065(3) 0.103(4) -0.015(3) 0.027(3) -0.027(3)
C63 0.106(6) 0.076(5) 0.079(5) 0.000 0.000 -0.047(5)
C64 0.076(4) 0.293(12) 0.263(11) -0.098(9) -0.070(6) 0.083(6)
C65 0.060(4) 0.214(10) 0.155(6) -0.048(7) -0.039(4) 0.030(5)
C66 0.095(5) 0.196(9) 0.140(7) -0.019(6) -0.004(5) 0.084(5)

loop_
_atom_type_symbol
_atom_type_description
_atom_type_scat_dispersion_real
_atom_type_scat_dispersion_imag
_atom_type_scat_source
C C 0.0033 0.0016 'International Tables Vol C Tables 4.2.6.8 and 6.1.1.4'
H H 0.0000 0.0000 'International Tables Vol C Tables 4.2.6.8 and 6.1.1.4'
N N 0.0061 0.0033 'International Tables Vol C Tables 4.2.6.8 and 6.1.1.4'
O O 0.0106 0.0060 'International Tables Vol C Tables 4.2.6.8 and 6.1.1.4'
Zn Zn 0.2839 1.4301 'International Tables Vol C Tables 4.2.6.8 and 6.1.1.4'

loop_
_geom_angle_atom_site_label_1
_geom_angle_atom_site_label_2
_geom_angle_atom_site_label_3
_geom_angle
_geom_angle_site_symmetry_1
_geom_angle_site_symmetry_3
C68 C67 C72 120.0 . .
C69 C68 C67 120.0 . .
C68 C69 C70 120.0 . .
C71 C70 C69 120.0 . .
C70 C71 C72 120.0 . .
C71 C72 C67 120.0 . .
N4 Zn2 N3 76.41(10) . .
N4 Zn2 O3 111.24(10) . .
O2 Zn2 N3 156.01(9) . .
O2 Zn2 N4 90.57(10) . .
O2 Zn2 O3 118.67(9) . .
O3 Zn2 N3 85.07(9) . .
O4 Zn2 N3 84.23(10) . .
O4 Zn2 N4 153.03(10) . .
O4 Zn2 O2 100.25(10) . .
O4 Zn2 O3 85.19(9) . .
N1 Zn1 N2 77.96(11) . .
N1 Zn1 O3 136.66(10) . .
O1 Zn1 N1 88.66(11) . .
O1 Zn1 N2 166.16(10) . .
O1 Zn1 O3 101.51(9) . .
O3 Zn1 N2 86.17(9) . .
O4 Zn1 N1 133.90(11) . .
O4 Zn1 N2 89.12(10) . .
O4 Zn1 O1 102.89(10) . .
O4 Zn1 O3 85.10(9) . .
C7 N1 Zn1 126.3(2) . .
C7 N1 C8 116.8(3) . .
C8 N1 Zn1 116.9(2) . .
C9 N2 Zn1 104.3(2) . .
C9 N2 C10 112.9(3) . .
C10 N2 Zn1 108.9(2) . .
C21 N2 Zn1 114.84(19) . .
C21 N2 C9 112.0(3) . .
C21 N2 C10 104.1(3) . .
C11 N3 Zn2 112.7(2) . .
C11 N3 C21 103.3(2) . .
C12 N3 Zn2 104.72(19) . .
C12 N3 C11 112.1(3) . .
C12 N3 C21 113.3(3) . .
C21 N3 Zn2 110.92(18) . .
C13 N4 Zn2 117.6(2) . .
C14 N4 Zn2 124.3(2) . .
C14 N4 C13 118.1(3) . .
C1 O1 Zn1 132.2(2) . .
C16 O2 Zn2 130.5(2) . .
Zn1 O3 Zn2 92.35(9) . .
C23 O3 Zn2 113.86(19) . .
C23 O3 Zn1 127.17(19) . .
Zn2 O4 Zn1 96.99(10) . .
C52 O4 Zn2 128.2(2) . .
C52 O4 Zn1 123.8(2) . .
O1 C1 C2 121.5(3) . .
O1 C1 C6 123.0(3) . .
C6 C1 C2 115.5(3) . .
C1 C2 C28 119.5(3) . .
C3 C2 C1 119.4(3) . .
C3 C2 C28 121.1(3) . .
C2 C3 C4 125.3(3) . .
C3 C4 C32 120.1(3) . .
C5 C4 C3 115.5(3) . .
C5 C4 C32 124.3(3) . .
C4 C5 C6 121.9(3) . .
C1 C6 C7 121.9(3) . .
C5 C6 C1 122.3(3) . .
C5 C6 C7 115.7(3) . .
N1 C7 C6 127.8(3) . .
N1 C8 C9 108.5(3) . .
N2 C9 C8 108.6(3) . .
N2 C10 C11 104.2(3) . .
N3 C11 C10 104.8(3) . .
N3 C12 C13 112.7(3) . .
N4 C13 C12 108.6(3) . .
N4 C14 C15 128.1(3) . .
C16 C15 C14 123.9(3) . .
C20 C15 C14 115.3(3) . .
C20 C15 C16 120.8(3) . .
O2 C16 C15 122.5(3) . .
O2 C16 C17 120.3(3) . .
C15 C16 C17 117.2(3) . .
C16 C17 C36 120.5(3) . .
C18 C17 C16 118.7(3) . .
C18 C17 C36 120.8(3) . .
C17 C18 C19 124.4(3) . .
C18 C19 C40 119.8(3) . .
C20 C19 C18 116.5(3) . .
C20 C19 C40 123.6(3) . .
C19 C20 C15 122.1(3) . .
N2 C21 N3 101.0(3) . .
N2 C21 C22 117.0(3) . .
N3 C21 C22 112.6(3) . .
C23 C22 C21 120.6(3) . .
C27 C22 C21 117.2(3) . .
C27 C22 C23 121.5(3) . .
O3 C23 C22 121.1(3) . .
O3 C23 C24 121.6(3) . .
C22 C23 C24 117.3(3) . .
C23 C24 C44 120.7(3) . .
C25 C24 C23 118.7(3) . .
C25 C24 C44 120.6(3) . .
C26 C25 C24 124.1(3) . .
C25 C26 C27 116.4(3) . .
C25 C26 C48 122.5(3) . .
C27 C26 C48 120.9(3) . .
C22 C27 C26 122.0(3) . .
C29 C28 C2 110.6(3) . .
C30 C28 C2 109.4(3) . .
C30 C28 C29 108.7(3) . .
C31 C28 C2 111.6(3) . .
C31 C28 C29 107.6(3) . .
C31 C28 C30 108.9(3) . .
C4 C32 C35 111.5(3) . .
C33 C32 C4 110.5(3) . .
C33 C32 C34 108.8(3) . .
C33 C32 C35 108.2(3) . .
C34 C32 C4 109.7(3) . .
C34 C32 C35 108.0(3) . .
C17 C36 C39 112.2(3) . .
C37 C36 C17 109.2(3) . .
C37 C36 C39 107.7(3) . .
C38 C36 C17 111.2(3) . .
C38 C36 C37 109.4(3) . .
C38 C36 C39 107.0(3) . .
C19 C40 C43 108.5(3) . .
C41 C40 C19 111.9(3) . .
C41 C40 C43 108.3(3) . .
C42 C40 C19 109.9(3) . .
C42 C40 C41 108.8(3) . .
C42 C40 C43 109.4(3) . .
C24 C44 C47 110.8(3) . .
C45 C44 C24 111.7(3) . .
C45 C44 C47 107.0(3) . .
C46 C44 C24 109.4(3) . .
C46 C44 C45 110.4(3) . .
C46 C44 C47 107.4(3) . .
C26 C48 C51 108.5(3) . .
C49 C48 C26 114.1(3) . .
C49 C48 C51 106.7(4) . .
C50 C48 C26 111.7(4) . .
C50 C48 C49 108.7(4) . .
C50 C48 C51 106.9(5) . .
O4 C52 C53 110.6(3) . .
C54 C53 C52 120.7(3) . .
C58 C53 C52 121.2(3) . .
C58 C53 C54 117.8(3) . .
C55 C54 C53 120.5(4) . .
C56 C55 C54 119.8(4) . .
C55 C56 C57 121.1(4) . .
C56 C57 C58 118.8(4) . .
C53 C58 C57 121.9(4) . .
C61 C60 C59 120.1(3) 2_665 .
C61 C60 C59 120.1(3) . .
C61 C60 C61 119.8(7) 2_665 .
C62 C61 C60 119.3(5) . .
C63 C62 C61 121.5(6) . .
C62 C63 C62 118.6(8) 2_665 .
C66 C64 C65 110.3(9) 2_565 .
C66 C65 C64 124.0(7) . .
C65 C66 C64 125.6(8) . 2_565

loop_
_geom_bond_atom_site_label_1
_geom_bond_atom_site_label_2
_geom_bond_distance
_geom_bond_site_symmetry_2
C67 C68 1.3900 .
C67 C72 1.3900 .
C68 C69 1.3900 .
C69 C70 1.3900 .
C70 C71 1.3900 .
C71 C72 1.3900 .
Zn2 N3 2.452(3) .
Zn2 N4 2.030(3) .
Zn2 O2 1.971(2) .
Zn2 O3 2.054(2) .
Zn2 O4 1.970(2) .
Zn1 N1 2.042(3) .
Zn1 N2 2.305(3) .
Zn1 O1 1.981(2) .
Zn1 O3 2.047(2) .
Zn1 O4 1.981(2) .
N1 C7 1.278(5) .
N1 C8 1.477(4) .
N2 C9 1.470(4) .
N2 C10 1.494(4) .
N2 C21 1.459(4) .
N3 C11 1.481(4) .
N3 C12 1.464(5) .
N3 C21 1.485(4) .
N4 C13 1.467(4) .
N4 C14 1.284(4) .
O1 C1 1.293(4) .
O2 C16 1.307(4) .
O3 C23 1.337(4) .
O4 C52 1.399(4) .
C1 C2 1.441(5) .
C1 C6 1.433(5) .
C2 C3 1.364(5) .
C2 C28 1.543(5) .
C3 C4 1.419(5) .
C4 C5 1.377(5) .
C4 C32 1.533(5) .
C5 C6 1.400(5) .
C6 C7 1.456(5) .
C8 C9 1.511(5) .
C10 C11 1.527(5) .
C12 C13 1.511(5) .
C14 C15 1.439(5) .
C15 C16 1.415(5) .
C15 C20 1.415(5) .
C16 C17 1.436(5) .
C17 C18 1.384(5) .
C17 C36 1.534(5) .
C18 C19 1.404(5) .
C19 C20 1.367(5) .
C19 C40 1.541(5) .
C21 C22 1.514(4) .
C22 C23 1.413(4) .
C22 C27 1.379(5) .
C23 C24 1.421(5) .
C24 C25 1.393(5) .
C24 C44 1.544(5) .
C25 C26 1.388(5) .
C26 C27 1.389(5) .
C26 C48 1.520(5) .
C28 C29 1.541(6) .
C28 C30 1.540(5) .
C28 C31 1.532(5) .
C32 C33 1.526(5) .
C32 C34 1.528(5) .
C32 C35 1.539(5) .
C36 C37 1.531(5) .
C36 C38 1.526(5) .
C36 C39 1.545(5) .
C40 C41 1.521(6) .
C40 C42 1.519(5) .
C40 C43 1.546(5) .
C44 C45 1.533(5) .
C44 C46 1.522(6) .
C44 C47 1.555(6) .
C48 C49 1.495(6) .
C48 C50 1.488(6) .
C48 C51 1.526(7) .
C52 C53 1.517(5) .
C53 C54 1.397(5) .
C53 C58 1.381(6) .
C54 C55 1.395(6) .
C55 C56 1.359(7) .
C56 C57 1.380(6) .
C57 C58 1.385(6) .
C59 C60 1.515(10) .
C60 C61 1.379(6) 2_665
C60 C61 1.379(6) .
C61 C62 1.376(8) .
C62 C63 1.366(7) .
C63 C62 1.366(7) 2_665
C64 C65 1.468(12) .
C64 C66 1.412(9) 2_565
C65 C66 1.344(12) .
C66 C64 1.412(9) 2_565
